data_7047841
loop_
_publ_author_name
'Bera, Sudip Kumar'
'Panda, Sanjib'
'Dey Baksi, Sourajit'
'Lahiri, Goutam Kumar'

_publ_section_title
;
 Diverse modes of functionalisation of ruthenium coordinated
 \b-ketoiminate analogues.
;
_journal_issue 44
_journal_name_full 'Dalton transactions (Cambridge, England : 2003)'
_journal_page_first 15897
_journal_page_last 15906
_journal_paper_doi 10.1039/c8dt02940g
_journal_volume 47
_journal_year 2018
_chemical_formula_moiety 'C21 H26 Cl N2 O4 Ru'
_chemical_formula_sum 'C21 H25 Cl N2 O4 Ru'
_chemical_formula_weight 505.95
_chemical_name_systematic 3b
_chemical_properties_physical Air-sensitive,Moisture-sensitive,Oxygen-sensitive
_space_group_crystal_system triclinic
_space_group_IT_number 2
_space_group_name_Hall '-P 1'
_space_group_name_H-M_alt 'P -1'
_symmetry_space_group_name_Hall '-P 1'
_symmetry_space_group_name_H-M 'P -1'
_atom_sites_solution_hydrogens mixed
_atom_sites_solution_primary dual
_audit_creation_date 2018-02-12
_audit_creation_method
;
Olex2 1.2
(compiled 2017.08.10 svn.r3458 for OlexSys, GUI svn.r5381)
;
_audit_update_record
;
2018-04-04 deposited with the CCDC.
2018-10-19 downloaded from the CCDC.
;
_cell_angle_alpha 90.007(3)
_cell_angle_beta 107.513(3)
_cell_angle_gamma 102.473(3)
_cell_formula_units_Z 2
_cell_length_a 9.1225(3)
_cell_length_b 11.0240(4)
_cell_length_c 11.8754(3)
_cell_measurement_reflns_used 8376
_cell_measurement_temperature 293(2)
_cell_measurement_theta_max 31.2820
_cell_measurement_theta_min 2.3990
_cell_volume 1109.31(7)
_computing_cell_refinement 'CrysAlisPro 1.171.38.43 (Rigaku OD, 2015)'
_computing_data_collection 'CrysAlisPro 1.171.38.43 (Rigaku OD, 2015)'
_computing_data_reduction 'CrysAlisPro 1.171.38.43 (Rigaku OD, 2015)'
_computing_molecular_graphics 'Olex2 (Dolomanov et al., 2009)'
_computing_publication_material 'Olex2 (Dolomanov et al., 2009)'
_computing_structure_refinement 'ShelXL (Sheldrick, 2015)'
_computing_structure_solution 'ShelXT (Sheldrick, 2015)'
_diffrn_ambient_temperature 293(2)
_diffrn_detector 'CCD plate'
_diffrn_detector_area_resol_mean 28.5714
_diffrn_detector_type 'Rigaku Saturn724+'
_diffrn_measured_fraction_theta_full 0.995
_diffrn_measured_fraction_theta_max 0.995
_diffrn_measurement_details
;
List of Runs (angles in degrees, time in seconds):

  # Type    Start    End  Width  t~exp~   \w     \q     \k     \f   Frames
#--------------------------------------------------------------------------
  1  \w   -110.00  70.00   0.50    8.00    --  -20.00   0.00 108.00  360
  2  \w    -81.00  19.00   0.50    8.00    --  -20.00 -72.00 108.00  200
  3  \w    -62.00  19.00   0.50    8.00    --  -20.00 -72.00-108.00  162
  4  \w    -41.00  -5.00   0.50    8.00    --  -20.00  72.00  36.00   72
;
_diffrn_measurement_device 'abstract diffractometer'
_diffrn_measurement_device_type 'dtrek-CrysAlisPro-abstract goniometer imported rigaku-d*trek images'
_diffrn_measurement_method '\w scans'
_diffrn_measurement_specimen_support 'Mitegen 50um'
_diffrn_orient_matrix_type 'CrysAlisPro convention (1999,Acta A55,543-557)'
_diffrn_orient_matrix_UB_11 -0.0664598000
_diffrn_orient_matrix_UB_12 -0.0030255000
_diffrn_orient_matrix_UB_13 0.0200079000
_diffrn_orient_matrix_UB_21 0.0263093000
_diffrn_orient_matrix_UB_22 0.0643283000
_diffrn_orient_matrix_UB_23 0.0183941000
_diffrn_orient_matrix_UB_31 -0.0435640000
_diffrn_orient_matrix_UB_32 0.0147129000
_diffrn_orient_matrix_UB_33 -0.0565980000
_diffrn_radiation_collimation 0.3
_diffrn_radiation_monochromator graphite
_diffrn_radiation_probe x-ray
_diffrn_radiation_type MoK\a
_diffrn_radiation_wavelength 0.71073
_diffrn_reflns_av_R_equivalents 0.0405
_diffrn_reflns_av_unetI/netI 0.0365
_diffrn_reflns_Laue_measured_fraction_full 0.995
_diffrn_reflns_Laue_measured_fraction_max 0.995
_diffrn_reflns_limit_h_max 10
_diffrn_reflns_limit_h_min -10
_diffrn_reflns_limit_k_max 13
_diffrn_reflns_limit_k_min -13
_diffrn_reflns_limit_l_max 14
_diffrn_reflns_limit_l_min -10
_diffrn_reflns_number 8307
_diffrn_reflns_point_group_measured_fraction_full 0.995
_diffrn_reflns_point_group_measured_fraction_max 0.995
_diffrn_reflns_theta_full 25.000
_diffrn_reflns_theta_max 25.000
_diffrn_reflns_theta_min 1.803
_diffrn_source 'fine-focus sealed X-ray tube'
_diffrn_source_current 24.0
_diffrn_source_power 1.2
_diffrn_source_target Mo
_diffrn_source_type 'Enhance (Mo) X-ray Source'
_diffrn_source_voltage 50.0
_exptl_absorpt_coefficient_mu 0.855
_exptl_absorpt_correction_T_max 1.00000
_exptl_absorpt_correction_T_min 0.76295
_exptl_absorpt_correction_type multi-scan
_exptl_absorpt_process_details
;
CrysAlisPro 1.171.38.43 (Rigaku Oxford Diffraction, 2015)
Empirical absorption correction using spherical harmonics,
 implemented in SCALE3 ABSPACK scaling algorithm.
;
_exptl_crystal_colour green
_exptl_crystal_colour_primary green
_exptl_crystal_density_diffrn 1.515
_exptl_crystal_description plate
_exptl_crystal_F_000 516
_exptl_crystal_recrystallization_method 'Re-crystallisation from solvent'
_exptl_crystal_size_max 0.423
_exptl_crystal_size_mid 0.162
_exptl_crystal_size_min 0.018
_refine_diff_density_max 0.445
_refine_diff_density_min -0.474
_refine_diff_density_rms 0.104
_refine_ls_extinction_method none
_refine_ls_goodness_of_fit_ref 1.083
_refine_ls_hydrogen_treatment mixed
_refine_ls_matrix_type full
_refine_ls_number_parameters 272
_refine_ls_number_reflns 3868
_refine_ls_number_restraints 0
_refine_ls_restrained_S_all 1.083
_refine_ls_R_factor_all 0.0314
_refine_ls_R_factor_gt 0.0269
_refine_ls_shift/su_max 0.001
_refine_ls_shift/su_mean 0.000
_refine_ls_structure_factor_coef Fsqd
_refine_ls_weighting_details 'w=1/[\s^2^(Fo^2^)+(0.0318P)^2^+0.5303P] where P=(Fo^2^+2Fc^2^)/3'
_refine_ls_weighting_scheme calc
_refine_ls_wR_factor_gt 0.0632
_refine_ls_wR_factor_ref 0.0651
_reflns_Friedel_coverage 0.000
_reflns_number_gt 3643
_reflns_number_total 3868
_reflns_threshold_expression 'I > 2\s(I)'
_cod_data_source_file c8dt02940g2.cif
_cod_data_source_block 3b
_cod_depositor_comments 'Adding full bibliography for 7047833--7047841.cif.'
_cod_original_cell_volume 1109.30(7)
_cod_database_code 7047841
_shelx_shelxl_version_number 2017/1
_chemical_oxdiff_formula Ru1C23H32N2O5
_shelx_space_group_comment
;
The symmetry employed for this shelxl refinement is uniquely defined
by the following loop, which should always be used as a source of
symmetry information in preference to the above space-group names.
They are only intended as comments.
;
_reflns_odcompleteness_completeness 88.63
_reflns_odcompleteness_iscentric 1
_reflns_odcompleteness_theta 31.07
_olex2_refinement_description
;
1. Fixed Uiso
 At 1.2 times of:
  All C(H) groups
 At 1.5 times of:
  All C(H,H,H) groups
2.a Aromatic/amide H refined with riding coordinates:
 C14(H14), C7(H7), C19(H19), C8(H8), C3(H3), C10(H10), C11(H11)
2.b Idealised Me refined as rotating group:
 C16(H16A,H16B,H16C), C5(H5A,H5B,H5C), C1(H1A,H1B,H1C), C12(H12A,H12B,H12C),
 C17(H17A,H17B,H17C), C21(H21A,H21B,H21C)
;
_olex2_submission_special_instructions 'No special instructions were received'
_oxdiff_exptl_absorpt_empirical_details
;
Empirical correction (ABSPACK) includes:
- Absorption correction using spherical harmonics
- Frame scaling
- Detector area scaling
;
_oxdiff_exptl_absorpt_empirical_full_max 1.439
_oxdiff_exptl_absorpt_empirical_full_min 0.559

loop_
_space_group_symop_operation_xyz
'x, y, z'
'-x, -y, -z'

loop_
_atom_site_label
_atom_site_type_symbol
_atom_site_fract_x
_atom_site_fract_y
_atom_site_fract_z
_atom_site_U_iso_or_equiv
_atom_site_adp_type
_atom_site_occupancy
_atom_site_site_symmetry_order
_atom_site_calc_flag
_atom_site_refinement_flags_posn
Ru1 Ru 0.27217(2) 0.54622(2) 0.31821(2) 0.01660(8) Uani 1 1 d .
Cl1 Cl 0.21100(9) 1.03960(6) -0.04346(7) 0.04340(19) Uani 1 1 d .
O2 O 0.27938(18) 0.54218(14) 0.49130(13) 0.0201(3) Uani 1 1 d .
O4 O 0.47896(18) 0.67763(14) 0.37714(14) 0.0208(3) Uani 1 1 d .
O3 O 0.14452(18) 0.68325(14) 0.30400(13) 0.0217(3) Uani 1 1 d .
O1 O 0.06519(17) 0.42017(14) 0.26385(13) 0.0208(3) Uani 1 1 d .
N1 N 0.3782(2) 0.40765(17) 0.33894(18) 0.0194(4) Uani 1 1 d .
N2 N 0.2772(2) 0.55171(17) 0.15019(16) 0.0184(4) Uani 1 1 d .
C16 C 0.2334(3) 0.4538(2) 0.6615(2) 0.0263(5) Uani 1 1 d .
H16A H 0.310697 0.405199 0.691126 0.040 Uiso 1 1 calc GR
H16B H 0.139511 0.417864 0.681446 0.040 Uiso 1 1 calc GR
H16C H 0.274732 0.537491 0.696428 0.040 Uiso 1 1 calc GR
C5 C 0.2854(3) 0.4763(2) -0.0418(2) 0.0281(6) Uani 1 1 d .
H5A H 0.189300 0.501409 -0.080937 0.042 Uiso 1 1 calc GR
H5B H 0.284567 0.398374 -0.078505 0.042 Uiso 1 1 calc GR
H5C H 0.373726 0.538465 -0.048054 0.042 Uiso 1 1 calc GR
C15 C 0.1946(3) 0.4549(2) 0.5295(2) 0.0206(5) Uani 1 1 d .
C2 C 0.3850(3) 0.3314(2) 0.2564(2) 0.0210(5) Uani 1 1 d .
C1 C 0.4467(3) 0.2168(2) 0.2938(2) 0.0305(6) Uani 1 1 d .
H1A H 0.534584 0.237420 0.364985 0.046 Uiso 1 1 calc GR
H1B H 0.480255 0.186155 0.232271 0.046 Uiso 1 1 calc GR
H1C H 0.364755 0.153927 0.308132 0.046 Uiso 1 1 calc GR
C6 C 0.2610(3) 0.6673(2) 0.09734(18) 0.0197(5) Uani 1 1 d .
C14 C 0.0707(3) 0.3619(2) 0.4581(2) 0.0246(5) Uani 1 1 d .
H14 H 0.022908 0.300539 0.497684 0.030 Uiso 1 1 calc R
C7 C 0.1128(3) 0.6894(2) 0.0440(2) 0.0262(5) Uani 1 1 d .
H7 H 0.023289 0.626992 0.037200 0.031 Uiso 1 1 calc R
C13 C 0.0114(3) 0.3509(2) 0.3360(2) 0.0222(5) Uani 1 1 d .
C12 C -0.1303(3) 0.2481(3) 0.2772(2) 0.0350(6) Uani 1 1 d .
H12A H -0.198357 0.278375 0.210165 0.052 Uiso 1 1 calc GR
H12B H -0.186639 0.221032 0.332502 0.052 Uiso 1 1 calc GR
H12C H -0.096430 0.179441 0.251307 0.052 Uiso 1 1 calc GR
C19 C 0.3658(3) 0.8544(2) 0.3702(2) 0.0269(5) Uani 1 1 d .
H19 H 0.392730 0.940254 0.386360 0.032 Uiso 1 1 calc R
C9 C 0.2303(3) 0.8948(2) 0.0121(2) 0.0278(6) Uani 1 1 d .
C8 C 0.0975(3) 0.8036(2) 0.0009(2) 0.0293(6) Uani 1 1 d .
H8 H -0.001905 0.818462 -0.035474 0.035 Uiso 1 1 calc R
C17 C 0.0873(3) 0.8796(2) 0.3133(2) 0.0345(6) Uani 1 1 d .
H17A H -0.015926 0.832777 0.269172 0.052 Uiso 1 1 calc GR
H17B H 0.117681 0.949867 0.270886 0.052 Uiso 1 1 calc GR
H17C H 0.085852 0.908328 0.389236 0.052 Uiso 1 1 calc GR
C3 C 0.3401(3) 0.3539(2) 0.1366(2) 0.0228(5) Uani 1 1 d .
H3 H 0.337127 0.290404 0.083788 0.027 Uiso 1 1 calc R
C10 C 0.3796(3) 0.8750(2) 0.0642(2) 0.0297(6) Uani 1 1 d .
H10 H 0.468685 0.937944 0.071190 0.036 Uiso 1 1 calc R
C18 C 0.2038(3) 0.7981(2) 0.3301(2) 0.0240(5) Uani 1 1 d .
C20 C 0.4897(3) 0.7951(2) 0.3880(2) 0.0230(5) Uani 1 1 d .
C21 C 0.6563(3) 0.8717(2) 0.4200(3) 0.0363(6) Uani 1 1 d .
H21A H 0.722451 0.837164 0.484821 0.054 Uiso 1 1 calc GR
H21B H 0.658408 0.955833 0.442666 0.054 Uiso 1 1 calc GR
H21C H 0.694287 0.871054 0.352945 0.054 Uiso 1 1 calc GR
C4 C 0.2992(3) 0.4613(2) 0.08752(19) 0.0208(5) Uani 1 1 d .
C11 C 0.3937(3) 0.7600(2) 0.1056(2) 0.0261(5) Uani 1 1 d .
H11 H 0.493462 0.744544 0.139496 0.031 Uiso 1 1 calc R
H1 H 0.418(3) 0.394(2) 0.405(2) 0.025(7) Uiso 1 1 d .

loop_
_atom_site_aniso_label
_atom_site_aniso_U_11
_atom_site_aniso_U_22
_atom_site_aniso_U_33
_atom_site_aniso_U_23
_atom_site_aniso_U_13
_atom_site_aniso_U_12
Ru1 0.01857(11) 0.01804(11) 0.01370(11) 0.00272(7) 0.00486(8) 0.00536(7)
Cl1 0.0549(4) 0.0285(4) 0.0503(4) 0.0153(3) 0.0147(4) 0.0192(3)
O2 0.0231(8) 0.0221(8) 0.0152(8) 0.0014(6) 0.0052(7) 0.0065(6)
O4 0.0214(8) 0.0192(8) 0.0216(8) 0.0019(6) 0.0058(7) 0.0053(6)
O3 0.0233(8) 0.0236(9) 0.0203(8) 0.0040(7) 0.0064(7) 0.0102(7)
O1 0.0195(8) 0.0252(8) 0.0164(8) 0.0027(6) 0.0042(6) 0.0043(6)
N1 0.0219(10) 0.0207(10) 0.0147(10) 0.0034(8) 0.0035(8) 0.0063(8)
N2 0.0196(9) 0.0203(10) 0.0154(9) 0.0055(7) 0.0054(8) 0.0046(7)
C16 0.0291(13) 0.0344(14) 0.0176(12) 0.0029(10) 0.0095(10) 0.0081(11)
C5 0.0324(13) 0.0337(14) 0.0202(12) 0.0026(10) 0.0104(11) 0.0084(11)
C15 0.0219(11) 0.0268(12) 0.0179(11) 0.0039(9) 0.0090(9) 0.0118(9)
C2 0.0173(11) 0.0194(11) 0.0252(12) 0.0027(9) 0.0066(9) 0.0018(9)
C1 0.0385(15) 0.0235(13) 0.0334(14) 0.0042(11) 0.0127(12) 0.0131(11)
C6 0.0253(12) 0.0234(12) 0.0129(10) 0.0039(9) 0.0076(9) 0.0083(9)
C14 0.0270(13) 0.0253(12) 0.0236(12) 0.0047(10) 0.0122(10) 0.0040(10)
C7 0.0233(12) 0.0285(13) 0.0256(13) 0.0053(10) 0.0063(10) 0.0054(10)
C13 0.0215(12) 0.0229(12) 0.0232(12) 0.0010(10) 0.0085(10) 0.0049(9)
C12 0.0349(14) 0.0358(15) 0.0284(14) -0.0003(11) 0.0106(12) -0.0055(12)
C19 0.0353(14) 0.0181(12) 0.0287(13) 0.0028(10) 0.0109(11) 0.0073(10)
C9 0.0392(14) 0.0251(13) 0.0231(12) 0.0079(10) 0.0108(11) 0.0138(11)
C8 0.0255(13) 0.0377(15) 0.0278(13) 0.0075(11) 0.0070(11) 0.0153(11)
C17 0.0383(15) 0.0322(14) 0.0367(15) 0.0037(12) 0.0094(12) 0.0191(12)
C3 0.0267(12) 0.0205(12) 0.0221(12) -0.0041(9) 0.0098(10) 0.0043(9)
C10 0.0289(13) 0.0286(13) 0.0276(13) 0.0104(11) 0.0066(11) 0.0012(10)
C18 0.0346(13) 0.0261(13) 0.0174(11) 0.0067(10) 0.0110(10) 0.0156(10)
C20 0.0278(12) 0.0228(12) 0.0202(12) 0.0029(9) 0.0107(10) 0.0051(10)
C21 0.0331(14) 0.0263(14) 0.0488(17) -0.0024(12) 0.0151(13) 0.0017(11)
C4 0.0174(11) 0.0253(12) 0.0186(11) -0.0007(9) 0.0061(9) 0.0019(9)
C11 0.0225(12) 0.0331(14) 0.0224(12) 0.0116(10) 0.0051(10) 0.0081(10)

loop_
_atom_type_symbol
_atom_type_description
_atom_type_scat_dispersion_real
_atom_type_scat_dispersion_imag
_atom_type_scat_source
C C 0.0033 0.0016 'International Tables Vol C Tables 4.2.6.8 and 6.1.1.4'
H H 0.0000 0.0000 'International Tables Vol C Tables 4.2.6.8 and 6.1.1.4'
Cl Cl 0.1484 0.1585 'International Tables Vol C Tables 4.2.6.8 and 6.1.1.4'
N N 0.0061 0.0033 'International Tables Vol C Tables 4.2.6.8 and 6.1.1.4'
O O 0.0106 0.0060 'International Tables Vol C Tables 4.2.6.8 and 6.1.1.4'
Ru Ru -1.2594 0.8363 'International Tables Vol C Tables 4.2.6.8 and 6.1.1.4'

loop_
_geom_angle_atom_site_label_1
_geom_angle_atom_site_label_2
_geom_angle_atom_site_label_3
_geom_angle
O2 Ru1 O4 85.66(6)
O2 Ru1 O3 87.29(6)
O4 Ru1 O3 90.50(6)
O1 Ru1 O2 92.89(6)
O1 Ru1 O4 177.89(6)
O1 Ru1 O3 87.90(6)
N1 Ru1 O2 89.05(7)
N1 Ru1 O4 93.44(7)
N1 Ru1 O3 174.41(7)
N1 Ru1 O1 88.07(7)
N1 Ru1 N2 89.42(8)
N2 Ru1 O2 177.06(6)
N2 Ru1 O4 91.93(7)
N2 Ru1 O3 94.42(7)
N2 Ru1 O1 89.56(7)
C15 O2 Ru1 122.68(14)
C20 O4 Ru1 124.96(15)
C18 O3 Ru1 125.12(15)
C13 O1 Ru1 121.96(14)
Ru1 N1 H1 115(2)
C2 N1 Ru1 127.87(16)
C2 N1 H1 117(2)
C6 N2 Ru1 115.26(15)
C4 N2 Ru1 126.06(14)
C4 N2 C6 118.64(18)
H16A C16 H16B 109.5
H16A C16 H16C 109.5
H16B C16 H16C 109.5
C15 C16 H16A 109.5
C15 C16 H16B 109.5
C15 C16 H16C 109.5
H5A C5 H5B 109.5
H5A C5 H5C 109.5
H5B C5 H5C 109.5
C4 C5 H5A 109.5
C4 C5 H5B 109.5
C4 C5 H5C 109.5
O2 C15 C16 116.0(2)
O2 C15 C14 125.1(2)
C14 C15 C16 118.9(2)
N1 C2 C1 118.2(2)
N1 C2 C3 122.6(2)
C3 C2 C1 119.2(2)
C2 C1 H1A 109.5
C2 C1 H1B 109.5
C2 C1 H1C 109.5
H1A C1 H1B 109.5
H1A C1 H1C 109.5
H1B C1 H1C 109.5
C7 C6 N2 120.3(2)
C11 C6 N2 120.0(2)
C11 C6 C7 119.6(2)
C15 C14 H14 116.2
C13 C14 C15 127.7(2)
C13 C14 H14 116.2
C6 C7 H7 119.9
C8 C7 C6 120.2(2)
C8 C7 H7 119.9
O1 C13 C14 126.7(2)
O1 C13 C12 114.4(2)
C14 C13 C12 118.9(2)
C13 C12 H12A 109.5
C13 C12 H12B 109.5
C13 C12 H12C 109.5
H12A C12 H12B 109.5
H12A C12 H12C 109.5
H12B C12 H12C 109.5
C18 C19 H19 116.6
C20 C19 H19 116.6
C20 C19 C18 126.8(2)
C8 C9 Cl1 119.28(19)
C8 C9 C10 121.7(2)
C10 C9 Cl1 119.01(19)
C7 C8 H8 120.4
C9 C8 C7 119.3(2)
C9 C8 H8 120.4
H17A C17 H17B 109.5
H17A C17 H17C 109.5
H17B C17 H17C 109.5
C18 C17 H17A 109.5
C18 C17 H17B 109.5
C18 C17 H17C 109.5
C2 C3 H3 116.5
C4 C3 C2 127.0(2)
C4 C3 H3 116.5
C9 C10 H10 120.7
C11 C10 C9 118.6(2)
C11 C10 H10 120.7
O3 C18 C19 125.9(2)
O3 C18 C17 115.5(2)
C19 C18 C17 118.6(2)
O4 C20 C19 126.6(2)
O4 C20 C21 113.8(2)
C19 C20 C21 119.5(2)
C20 C21 H21A 109.5
C20 C21 H21B 109.5
C20 C21 H21C 109.5
H21A C21 H21B 109.5
H21A C21 H21C 109.5
H21B C21 H21C 109.5
N2 C4 C5 119.3(2)
N2 C4 C3 122.8(2)
C3 C4 C5 117.9(2)
C6 C11 H11 119.7
C10 C11 C6 120.6(2)
C10 C11 H11 119.7

loop_
_geom_bond_atom_site_label_1
_geom_bond_atom_site_label_2
_geom_bond_distance
Ru1 O2 2.0375(15)
Ru1 O4 2.0425(15)
Ru1 O3 2.0756(16)
Ru1 O1 2.0115(15)
Ru1 N1 1.956(2)
Ru1 N2 2.0101(18)
Cl1 C9 1.751(2)
O2 C15 1.272(3)
O4 C20 1.281(3)
O3 C18 1.263(3)
O1 C13 1.285(3)
N1 C2 1.316(3)
N1 H1 0.79(3)
N2 C6 1.437(3)
N2 C4 1.328(3)
C16 H16A 0.9600
C16 H16B 0.9600
C16 H16C 0.9600
C16 C15 1.501(3)
C5 H5A 0.9600
C5 H5B 0.9600
C5 H5C 0.9600
C5 C4 1.515(3)
C15 C14 1.403(3)
C2 C1 1.505(3)
C2 C3 1.395(3)
C1 H1A 0.9600
C1 H1B 0.9600
C1 H1C 0.9600
C6 C7 1.384(3)
C6 C11 1.383(3)
C14 H14 0.9300
C14 C13 1.382(3)
C7 H7 0.9300
C7 C8 1.378(3)
C13 C12 1.506(3)
C12 H12A 0.9600
C12 H12B 0.9600
C12 H12C 0.9600
C19 H19 0.9300
C19 C18 1.405(3)
C19 C20 1.387(3)
C9 C8 1.369(4)
C9 C10 1.380(4)
C8 H8 0.9300
C17 H17A 0.9600
C17 H17B 0.9600
C17 H17C 0.9600
C17 C18 1.504(3)
C3 H3 0.9300
C3 C4 1.393(3)
C10 H10 0.9300
C10 C11 1.378(3)
C20 C21 1.505(3)
C21 H21A 0.9600
C21 H21B 0.9600
C21 H21C 0.9600
C11 H11 0.9300

loop_
_geom_torsion_atom_site_label_1
_geom_torsion_atom_site_label_2
_geom_torsion_atom_site_label_3
_geom_torsion_atom_site_label_4
_geom_torsion
Ru1 O2 C15 C16 169.83(15)
Ru1 O2 C15 C14 -10.0(3)
Ru1 O4 C20 C19 4.7(3)
Ru1 O4 C20 C21 -173.38(16)
Ru1 O3 C18 C19 1.9(3)
Ru1 O3 C18 C17 -179.53(15)
Ru1 O1 C13 C14 9.4(3)
Ru1 O1 C13 C12 -170.30(16)
Ru1 N1 C2 C1 -168.55(16)
Ru1 N1 C2 C3 12.7(3)
Ru1 N2 C6 C7 -85.5(2)
Ru1 N2 C6 C11 90.7(2)
Ru1 N2 C4 C5 174.71(15)
Ru1 N2 C4 C3 -7.6(3)
Cl1 C9 C8 C7 179.6(2)
Cl1 C9 C10 C11 -178.8(2)
O2 C15 C14 C13 -4.1(4)
N1 C2 C3 C4 7.2(4)
N2 C6 C7 C8 175.4(2)
N2 C6 C11 C10 -174.5(2)
C16 C15 C14 C13 176.0(2)
C15 C14 C13 O1 4.5(4)
C15 C14 C13 C12 -175.8(2)
C2 C3 C4 N2 -9.6(4)
C2 C3 C4 C5 168.2(2)
C1 C2 C3 C4 -171.5(2)
C6 N2 C4 C5 -7.9(3)
C6 N2 C4 C3 169.9(2)
C6 C7 C8 C9 -0.4(4)
C7 C6 C11 C10 1.8(4)
C9 C10 C11 C6 -1.3(4)
C8 C9 C10 C11 0.0(4)
C10 C9 C8 C7 0.9(4)
C18 C19 C20 O4 -3.9(4)
C18 C19 C20 C21 174.1(2)
C20 C19 C18 O3 0.2(4)
C20 C19 C18 C17 -178.4(2)
C4 N2 C6 C7 96.8(3)
C4 N2 C6 C11 -87.0(3)
C11 C6 C7 C8 -0.9(4)
